data_2106953
loop_
_publ_author_name
'Fleming, D.K.'

_publ_section_title
;
 The crystal and molecular structure of dodecachloropentasilane silicon
 tetrachloride
;
_journal_name_full 'Acta Crystallographica B (24,1968-38,1982)'
_journal_page_first 1233
_journal_page_last 1236
_journal_volume 28
_journal_year 1972
_chemical_formula_sum 'Cl16 Si6'
_chemical_name_systematic '(Si5 Cl12) (Si Cl4)'
_space_group_IT_number 219
_symmetry_space_group_name_Hall 'F -4a 2 3'
_symmetry_space_group_name_H-M 'F -4 3 c'
_cell_angle_alpha 90
_cell_angle_beta 90
_cell_angle_gamma 90
_cell_formula_units_Z 8
_cell_length_a 17.344
_cell_length_b 17.344
_cell_length_c 17.344
_cell_volume 5217.324
_citation_journal_id_ASTM ACBCAR
_cod_data_source_file Fleming_ACBCAR_1972_1996.cif
_cod_data_source_block Cl16Si6
_cod_database_code 2106953

loop_
_symmetry_equiv_pos_as_xyz
x,y,z
y+1/2,-x,-z
-x+1/2,-y+1/2,z
-y,x+1/2,-z
x,-y,-z
-y+1/2,-x,z
-x+1/2,y+1/2,-z
y,x+1/2,z
z,x,y
x+1/2,-z,-y
-z+1/2,-x+1/2,y
-x,z+1/2,-y
z,-x,-y
-x+1/2,-z,y
-z+1/2,x+1/2,-y
x,z+1/2,y
y,z,x
y,-z+1/2,-x+1/2
-z,-y,x+1/2
-y+1/2,z,-x+1/2
z+1/2,y,x
-y,-z,x
-z,y,-x+1/2
z+1/2,-y+1/2,-x+1/2
x,y+1/2,z+1/2
y+1/2,-x+1/2,-z+1/2
-x+1/2,-y+1,z+1/2
-y,x+1,-z+1/2
x,-y+1/2,-z+1/2
-y+1/2,-x+1/2,z+1/2
-x+1/2,y+1,-z+1/2
y,x+1,z+1/2
z,x+1/2,y+1/2
x+1/2,-z+1/2,-y+1/2
-z+1/2,-x+1,y+1/2
-x,z+1,-y+1/2
z,-x+1/2,-y+1/2
-x+1/2,-z+1/2,y+1/2
-z+1/2,x+1,-y+1/2
x,z+1,y+1/2
y,z+1/2,x+1/2
y,-z+1,-x+1
-z,-y+1/2,x+1
-y+1/2,z+1/2,-x+1
z+1/2,y+1/2,x+1/2
-y,-z+1/2,x+1/2
-z,y+1/2,-x+1
z+1/2,-y+1,-x+1
x+1/2,y,z+1/2
y+1,-x,-z+1/2
-x+1,-y+1/2,z+1/2
-y+1/2,x+1/2,-z+1/2
x+1/2,-y,-z+1/2
-y+1,-x,z+1/2
-x+1,y+1/2,-z+1/2
y+1/2,x+1/2,z+1/2
z+1/2,x,y+1/2
x+1,-z,-y+1/2
-z+1,-x+1/2,y+1/2
-x+1/2,z+1/2,-y+1/2
z+1/2,-x,-y+1/2
-x+1,-z,y+1/2
-z+1,x+1/2,-y+1/2
x+1/2,z+1/2,y+1/2
y+1/2,z,x+1/2
y+1/2,-z+1/2,-x+1
-z+1/2,-y,x+1
-y+1,z,-x+1
z+1,y,x+1/2
-y+1/2,-z,x+1/2
-z+1/2,y,-x+1
z+1,-y+1/2,-x+1
x+1/2,y+1/2,z
y+1,-x+1/2,-z
-x+1,-y+1,z
-y+1/2,x+1,-z
x+1/2,-y+1/2,-z
-y+1,-x+1/2,z
-x+1,y+1,-z
y+1/2,x+1,z
z+1/2,x+1/2,y
x+1,-z+1/2,-y
-z+1,-x+1,y
-x+1/2,z+1,-y
z+1/2,-x+1/2,-y
-x+1,-z+1/2,y
-z+1,x+1,-y
x+1/2,z+1,y
y+1/2,z+1/2,x
y+1/2,-z+1,-x+1/2
-z+1/2,-y+1/2,x+1/2
-y+1,z+1/2,-x+1/2
z+1,y+1/2,x
-y+1/2,-z+1/2,x
-z+1/2,y+1/2,-x+1/2
z+1,-y+1,-x+1/2

loop_
_atom_site_label
_atom_site_type_symbol
_atom_site_fract_x
_atom_site_fract_y
_atom_site_fract_z
_atom_site_occupancy
_atom_site_U_iso_or_equiv
Cl1 Cl-1 -0.06509 -0.06509 -0.06509 1 0.0
Cl2 Cl-1 0.23228 0.13447 0.08188 1 0.0
Si1 Si+4 0 0 0 1 0.0
Si3 Si 0.25 0.25 0.25 1 0.0
Si2 Si+3 0.17237 0.17237 0.17237 1 0.0
